data_4117336
loop_
_publ_author_name
'Oleksandr S. Bushuyev'
'Preston Brown'
'Amitesh Maiti'
'Richard H. Gee'
'Geneva R. Peterson'
'Brandon L. Weeks'
'Louisa J. Hope-Weeks'

_publ_contact_author_address
;Department of Chemistry and Biochemistry
Texas Tech University
Lubbock TX 79409
;
_publ_contact_author_email louisa.hope-weeks@ttu.edu
_publ_contact_author_name 'Dr. Louisa J. Hope-Weeks'
_publ_contact_author_phone '806 742 4487'
_publ_section_title
;
 Ionic Polymers as a New Structural Motif for High-Energy-Density
 Materials
;
_journal_name_full 'Journal of the American Chemical Society'
_journal_page_first 1422
_journal_page_last 1425
_journal_paper_doi 10.1021/ja209640k
_journal_volume 134
_journal_year 2012
_chemical_formula_sum 'H12 N8 Ni O6'
_chemical_formula_weight 278.89
_chemical_name_common 'nickel(II) hydrazine nitrate'
_chemical_name_systematic
; 
 ? 
;
_space_group_IT_number 165
_symmetry_cell_setting trigonal
_symmetry_space_group_name_Hall '-P 3 2"c'
_symmetry_space_group_name_H-M 'P -3 c 1'
_atom_sites_solution_hydrogens geom
_atom_sites_solution_primary direct
_atom_sites_solution_secondary difmap
_audit_creation_method SHELXL-97
_cell_angle_alpha 90.00
_cell_angle_beta 90.00
_cell_angle_gamma 120.00
_cell_formula_units_Z 2
_cell_length_a 8.117(15)
_cell_length_b 8.117(15)
_cell_length_c 7.531(14)
_cell_measurement_reflns_used 1046
_cell_measurement_temperature 150(2)
_cell_measurement_theta_max 24.34
_cell_measurement_theta_min 2.90
_cell_volume 429.7(14)
_computing_cell_refinement 'Bruker SAINT'
_computing_data_collection 'Bruker APEX2'
_computing_data_reduction 'Bruker SAINT'
_computing_molecular_graphics 'Bruker SHELXTL'
_computing_publication_material 'Bruker SHELXTL'
_computing_structure_refinement 'SHELXL-97 (Sheldrick, 2008)'
_computing_structure_solution 'SHELXS-97 (Sheldrick, 2008)'
_diffrn_ambient_temperature 150(2)
_diffrn_measured_fraction_theta_full 0.997
_diffrn_measured_fraction_theta_max 0.997
_diffrn_measurement_device_type 'Bruker APEX-II CCD'
_diffrn_measurement_method '\f and \w scans'
_diffrn_radiation_monochromator graphite
_diffrn_radiation_source 'fine-focus sealed tube'
_diffrn_radiation_type MoK\a
_diffrn_radiation_wavelength 0.71073
_diffrn_reflns_av_R_equivalents 0.0903
_diffrn_reflns_av_sigmaI/netI 0.0538
_diffrn_reflns_limit_h_max 10
_diffrn_reflns_limit_h_min -9
_diffrn_reflns_limit_k_max 10
_diffrn_reflns_limit_k_min -10
_diffrn_reflns_limit_l_max 9
_diffrn_reflns_limit_l_min -7
_diffrn_reflns_number 2178
_diffrn_reflns_theta_full 27.40
_diffrn_reflns_theta_max 27.40
_diffrn_reflns_theta_min 2.90
_exptl_absorpt_coefficient_mu 2.294
_exptl_absorpt_correction_T_max 0.7783
_exptl_absorpt_correction_T_min 0.7687
_exptl_absorpt_correction_type numerical
_exptl_absorpt_process_details SADABS
_exptl_crystal_colour purple
_exptl_crystal_density_diffrn 2.156
_exptl_crystal_description hexagonal
_exptl_crystal_F_000 288
_exptl_crystal_size_max 0.12
_exptl_crystal_size_mid 0.12
_exptl_crystal_size_min 0.12
_refine_diff_density_max 0.431
_refine_diff_density_min -0.692
_refine_diff_density_rms 0.125
_refine_ls_extinction_method none
_refine_ls_goodness_of_fit_ref 1.089
_refine_ls_hydrogen_treatment mixed
_refine_ls_matrix_type full
_refine_ls_number_parameters 30
_refine_ls_number_reflns 332
_refine_ls_number_restraints 2
_refine_ls_restrained_S_all 1.086
_refine_ls_R_factor_all 0.0549
_refine_ls_R_factor_gt 0.0470
_refine_ls_shift/su_max 0.000
_refine_ls_shift/su_mean 0.000
_refine_ls_structure_factor_coef Fsqd
_refine_ls_weighting_details 'calc w=1/[\s^2^(Fo^2^)+(0.0723P)^2^+0.3872P] where P=(Fo^2^+2Fc^2^)/3'
_refine_ls_weighting_scheme calc
_refine_ls_wR_factor_gt 0.1185
_refine_ls_wR_factor_ref 0.1253
_reflns_number_gt 268
_reflns_number_total 332
_reflns_threshold_expression >2sigma(I)
_cod_data_source_file ja209640k_si_001_1.cif
_cod_data_source_block ljhw_alex_18_0m
_cod_database_code 4117336

loop_
_symmetry_equiv_pos_as_xyz
'x, y, z'
'-y, x-y, z'
'-x+y, -x, z'
'x-y, -y, -z+1/2'
'-x, -x+y, -z+1/2'
'y, x, -z+1/2'
'-x, -y, -z'
'y, -x+y, -z'
'x-y, x, -z'
'-x+y, y, z-1/2'
'x, x-y, z-1/2'
'-y, -x, z-1/2'

loop_
_atom_site_label
_atom_site_type_symbol
_atom_site_fract_x
_atom_site_fract_y
_atom_site_fract_z
_atom_site_U_iso_or_equiv
_atom_site_adp_type
_atom_site_occupancy
_atom_site_symmetry_multiplicity
_atom_site_calc_flag
_atom_site_refinement_flags
Ni1 Ni 0.0000 0.0000 0.0000 0.0171(4) Uani 1 6 d S
N1 N 0.2337(5) 0.0445(7) 0.1610(5) 0.0430(11) Uani 1 1 d D
H1 H 0.317(6) 0.164(4) 0.193(7) 0.052 Uiso 1 1 d D
H2 H 0.313(6) 0.016(7) 0.101(6) 0.052 Uiso 1 1 d D
O1A O 0.3818(6) 0.5456(6) 0.1227(7) 0.0772(16) Uani 1 1 d .
N2A N 0.3333 0.6667 0.1207(9) 0.0356(15) Uani 1 3 d S

loop_
_atom_site_aniso_label
_atom_site_aniso_U_11
_atom_site_aniso_U_22
_atom_site_aniso_U_33
_atom_site_aniso_U_23
_atom_site_aniso_U_13
_atom_site_aniso_U_12
Ni1 0.0104(5) 0.0104(5) 0.0304(7) 0.000 0.000 0.0052(2)
N1 0.0234(18) 0.079(3) 0.0340(19) -0.0015(18) -0.0019(14) 0.0312(19)
O1A 0.045(2) 0.046(2) 0.147(5) -0.053(3) -0.040(2) 0.0278(18)
N2A 0.040(2) 0.040(2) 0.027(3) 0.000 0.000 0.0200(12)

loop_
_atom_type_symbol
_atom_type_description
_atom_type_scat_dispersion_real
_atom_type_scat_dispersion_imag
_atom_type_scat_source
H H 0.0000 0.0000 'International Tables Vol C Tables 4.2.6.8 and 6.1.1.4'
N N 0.0061 0.0033 'International Tables Vol C Tables 4.2.6.8 and 6.1.1.4'
O O 0.0106 0.0060 'International Tables Vol C Tables 4.2.6.8 and 6.1.1.4'
Ni Ni 0.3393 1.1124 'International Tables Vol C Tables 4.2.6.8 and 6.1.1.4'

loop_
_geom_angle_atom_site_label_1
_geom_angle_atom_site_label_2
_geom_angle_atom_site_label_3
_geom_angle
_geom_angle_site_symmetry_1
_geom_angle_site_symmetry_3
N1 Ni1 N1 90.65(17) 7 8
N1 Ni1 N1 89.35(16) 7 2
N1 Ni1 N1 180.0(3) 8 2
N1 Ni1 N1 90.65(16) 7 9
N1 Ni1 N1 90.65(17) 8 9
N1 Ni1 N1 89.35(17) 2 9
N1 Ni1 N1 89.35(16) 7 3
N1 Ni1 N1 89.35(17) 8 3
N1 Ni1 N1 90.65(17) 2 3
N1 Ni1 N1 180.0(2) 9 3
N1 Ni1 N1 180.0 7 .
N1 Ni1 N1 89.34(16) 8 .
N1 Ni1 N1 90.66(16) 2 .
N1 Ni1 N1 89.34(17) 9 .
N1 Ni1 N1 90.66(17) 3 .
N1 N1 Ni1 117.0(2) 4 .
N1 N1 H1 99(4) 4 .
Ni1 N1 H1 117(4) . .
N1 N1 H2 111(3) 4 .
Ni1 N1 H2 111(3) . .
H1 N1 H2 100(4) . .
O1A N2A O1A 119.98(2) . 3_565
O1A N2A O1A 119.98(2) . 2_665
O1A N2A O1A 119.984(19) 3_565 2_665

loop_
_geom_bond_atom_site_label_1
_geom_bond_atom_site_label_2
_geom_bond_distance
_geom_bond_site_symmetry_2
Ni1 N1 2.124(5) 7
Ni1 N1 2.124(5) 8
Ni1 N1 2.124(5) 2
Ni1 N1 2.124(5) 9
Ni1 N1 2.124(5) 3
Ni1 N1 2.124(5) .
N1 N1 1.480(8) 4
N1 H1 0.90(2) .
N1 H2 0.906(19) .
O1A N2A 1.228(5) .
N2A O1A 1.228(5) 3_565
N2A O1A 1.228(5) 2_665
